data_4500803
loop_
_publ_author_name
'B\"acker, Tobias'
'Breunig, Oliver'
'Valldor, Martin'
'Merz, Klaus'
'Vasylyeva, Vera'
'Mudring, Anja-Verena'

_publ_section_title
;
 In-Situ Crystal Growth and Properties of the Magnetic Ionic Liquid
 [C2mim][FeCl4]
;
_journal_issue 6
_journal_name_full 'Crystal Growth &amp; Design'
_journal_page_first 2564
_journal_paper_doi 10.1021/cg200326n
_journal_volume 11
_journal_year 2011
_chemical_formula_sum 'C6 H11 Cl4 Fe N2'
_chemical_formula_weight 308.82
_chemical_name_common '1-ethyl-3-methylimidazolium tetrachloroferrat(III)'
_chemical_name_systematic
;
 ?
;
_space_group_IT_number 14
_symmetry_space_group_name_Hall '-P 2ybc'
_symmetry_space_group_name_H-M 'P 1 21/c 1'
_atom_sites_solution_hydrogens geom
_atom_sites_solution_primary direct
_atom_sites_solution_secondary difmap
_audit_creation_method SHELXL-97
_cell_angle_alpha 90.00
_cell_angle_beta 129.841(18)
_cell_angle_gamma 90.00
_cell_formula_units_Z 4
_cell_length_a 9.4124(19)
_cell_length_b 14.645(3)
_cell_length_c 12.444(4)
_cell_measurement_temperature 293(2)
_cell_volume 1317.1(7)
_computing_structure_refinement 'SHELXL-97 (Sheldrick, 1997)'
_diffrn_ambient_temperature 293(2)
_diffrn_measured_fraction_theta_full 0.881
_diffrn_measured_fraction_theta_max 0.881
_diffrn_radiation_monochromator graphite
_diffrn_radiation_source 'fine-focus sealed tube'
_diffrn_radiation_type MoK\a
_diffrn_radiation_wavelength 0.71073
_diffrn_reflns_av_R_equivalents 0.0704
_diffrn_reflns_av_sigmaI/netI 0.1251
_diffrn_reflns_limit_h_max 11
_diffrn_reflns_limit_h_min -9
_diffrn_reflns_limit_k_max 14
_diffrn_reflns_limit_k_min -12
_diffrn_reflns_limit_l_max 14
_diffrn_reflns_limit_l_min -14
_diffrn_reflns_number 3335
_diffrn_reflns_theta_full 25.00
_diffrn_reflns_theta_max 25.00
_diffrn_reflns_theta_min 2.59
_exptl_absorpt_coefficient_mu 1.919
_exptl_crystal_density_diffrn 1.557
_exptl_crystal_density_method 'not measured'
_exptl_crystal_F_000 620
_refine_diff_density_max 1.168
_refine_diff_density_min -1.048
_refine_diff_density_rms 0.197
_refine_ls_extinction_coef 0.013(5)
_refine_ls_extinction_expression Fc^*^=kFc[1+0.001xFc^2^\l^3^/sin(2\q)]^-1/4^
_refine_ls_extinction_method SHELXL
_refine_ls_goodness_of_fit_ref 1.047
_refine_ls_hydrogen_treatment mixed
_refine_ls_matrix_type full
_refine_ls_number_parameters 130
_refine_ls_number_reflns 2045
_refine_ls_number_restraints 0
_refine_ls_restrained_S_all 1.047
_refine_ls_R_factor_all 0.1590
_refine_ls_R_factor_gt 0.0982
_refine_ls_shift/su_max 1.989
_refine_ls_shift/su_mean 0.015
_refine_ls_structure_factor_coef Fsqd
_refine_ls_weighting_details 'calc w=1/[\s^2^(Fo^2^)+(0.1968P)^2^+0.0282P] where P=(Fo^2^+2Fc^2^)/3'
_refine_ls_weighting_scheme calc
_refine_ls_wR_factor_gt 0.2509
_refine_ls_wR_factor_ref 0.3296
_reflns_number_gt 1079
_reflns_number_total 2045
_reflns_threshold_expression >2sigma(I)
_cod_data_source_file cg200326n_si_001.cif
_cod_data_source_block 1
_cod_original_cell_volume 1317.1(6)
_cod_database_code 4500803

loop_
_symmetry_equiv_pos_as_xyz
'x, y, z'
'-x, y+1/2, -z+1/2'
'-x, -y, -z'
'x, -y-1/2, z-1/2'

loop_
_atom_site_label
_atom_site_type_symbol
_atom_site_fract_x
_atom_site_fract_y
_atom_site_fract_z
_atom_site_U_iso_or_equiv
_atom_site_adp_type
_atom_site_occupancy
_atom_site_symmetry_multiplicity
_atom_site_calc_flag
_atom_site_refinement_flags
N1 N -0.1990(14) -0.0808(7) 0.1573(10) 0.056(3) Uani 1 1 d .
N2 N 0.0299(14) 0.0147(8) 0.2709(11) 0.061(3) Uani 1 1 d .
C4 C -0.0812(19) 0.0333(11) 0.3047(15) 0.069(4) Uani 1 1 d .
H4 H -0.0609 0.0781 0.3662 0.06(4) Uiso 1 1 d R
C1 C -0.318(2) -0.1597(11) 0.0699(18) 0.083(5) Uani 1 1 d .
H1A H -0.2962 -0.1759 0.0068 0.4(3) Uiso 1 1 d R
H1B H -0.2911 -0.2111 0.1282 2(2) Uiso 1 1 d R
H1C H -0.4452 -0.1424 0.0172 0.10(6) Uiso 1 1 d R
C2 C -0.0453(19) -0.0545(11) 0.1809(15) 0.069(4) Uani 1 1 d .
H2 H 0.0011 -0.0802 0.1406 0.13(7) Uiso 1 1 d R
C3 C -0.2251(19) -0.0246(10) 0.2315(15) 0.064(4) Uani 1 1 d .
H3 H -0.3242 -0.0264 0.2311 0.19(10) Uiso 1 1 d R
C5 C 0.1984(19) 0.0675(12) 0.3208(16) 0.076(4) Uani 1 1 d .
H5A H 0.2595 0.0359 0.2919 0.12(7) Uiso 1 1 d R
H5B H 0.1626 0.1275 0.2779 0.25(14) Uiso 1 1 d R
C6 C 0.3324(19) 0.0762(12) 0.4789(16) 0.074(4) Uani 1 1 d .
H6A H 0.3542 0.0176 0.5216 0.28(17) Uiso 1 1 d R
H6B H 0.4473 0.1008 0.5087 0.05(3) Uiso 1 1 d R
H6C H 0.2807 0.1168 0.5064 0.10(5) Uiso 1 1 d R
Fe Fe 0.2197(2) -0.26012(13) 0.52488(18) 0.0519(8) Uani 1 1 d .
Cl3 Cl 0.3004(5) -0.4019(3) 0.6087(4) 0.0739(13) Uani 1 1 d .
Cl1 Cl -0.0641(5) -0.2365(3) 0.4485(4) 0.0684(12) Uani 1 1 d .
Cl4 Cl 0.2101(5) -0.2471(3) 0.3444(4) 0.0714(12) Uani 1 1 d .
Cl2 Cl 0.4188(5) -0.1587(3) 0.6813(4) 0.0761(13) Uani 1 1 d .

loop_
_atom_site_aniso_label
_atom_site_aniso_U_11
_atom_site_aniso_U_22
_atom_site_aniso_U_33
_atom_site_aniso_U_23
_atom_site_aniso_U_13
_atom_site_aniso_U_12
N1 0.055(7) 0.070(8) 0.040(6) 0.000(5) 0.029(5) -0.004(6)
N2 0.047(7) 0.085(9) 0.059(7) 0.001(7) 0.037(6) -0.002(6)
C4 0.061(9) 0.089(12) 0.073(10) -0.017(9) 0.051(8) -0.011(8)
C1 0.067(10) 0.096(13) 0.079(11) -0.031(9) 0.044(9) -0.031(9)
C2 0.046(8) 0.111(13) 0.050(8) 0.016(8) 0.030(7) 0.016(8)
C3 0.058(9) 0.081(11) 0.072(9) -0.006(8) 0.050(8) 0.003(7)
C5 0.056(9) 0.094(13) 0.079(11) 0.016(9) 0.043(9) -0.005(8)
C6 0.051(9) 0.093(12) 0.082(11) -0.001(9) 0.044(9) 0.005(8)
Fe 0.0395(11) 0.0777(16) 0.0405(11) 0.0008(9) 0.0265(9) 0.0022(9)
Cl3 0.074(2) 0.075(3) 0.085(3) 0.014(2) 0.056(2) 0.0104(19)
Cl1 0.0422(18) 0.105(3) 0.056(2) -0.0081(18) 0.0307(16) 0.0039(17)
Cl4 0.068(2) 0.109(3) 0.047(2) 0.0118(18) 0.0418(19) 0.015(2)
Cl2 0.061(2) 0.106(3) 0.066(2) -0.020(2) 0.042(2) -0.024(2)

loop_
_atom_type_symbol
_atom_type_description
_atom_type_scat_dispersion_real
_atom_type_scat_dispersion_imag
_atom_type_scat_source
C C 0.0033 0.0016 'International Tables Vol C Tables 4.2.6.8 and 6.1.1.4'
H H 0.0000 0.0000 'International Tables Vol C Tables 4.2.6.8 and 6.1.1.4'
Cl Cl 0.1484 0.1585 'International Tables Vol C Tables 4.2.6.8 and 6.1.1.4'
Fe Fe 0.3463 0.8444 'International Tables Vol C Tables 4.2.6.8 and 6.1.1.4'
N N 0.0061 0.0033 'International Tables Vol C Tables 4.2.6.8 and 6.1.1.4'

loop_
_geom_angle_atom_site_label_1
_geom_angle_atom_site_label_2
_geom_angle_atom_site_label_3
_geom_angle
C2 N1 C3 108.3(12)
C2 N1 C1 126.0(13)
C3 N1 C1 125.7(12)
C2 N2 C4 108.0(12)
C2 N2 C5 126.5(12)
C4 N2 C5 125.4(13)
C3 C4 N2 107.5(13)
N2 C2 N1 108.8(13)
C4 C3 N1 107.3(12)
N2 C5 C6 111.2(12)
Cl4 Fe Cl2 107.46(16)
Cl4 Fe Cl1 107.39(15)
Cl2 Fe Cl1 112.59(16)
Cl4 Fe Cl3 109.76(16)
Cl2 Fe Cl3 111.95(16)
Cl1 Fe Cl3 107.59(16)

loop_
_geom_bond_atom_site_label_1
_geom_bond_atom_site_label_2
_geom_bond_distance
N1 C2 1.336(16)
N1 C3 1.372(16)
N1 C1 1.487(17)
N2 C2 1.329(18)
N2 C4 1.382(15)
N2 C5 1.495(16)
C4 C3 1.342(19)
C5 C6 1.52(2)
Fe Cl4 2.197(4)
Fe Cl2 2.198(4)
Fe Cl1 2.215(4)
Fe Cl3 2.227(4)
